data_4314367
loop_
_publ_author_name
'Katrina Peariso'
'Balwant S. Chohan'
'Carl J. Carrano'
'Martin L. Kirk'

_publ_section_title
;
 Synthesis and EPR Characterization of New Models for the One-Electron
 Reduced Molybdenum Site of Sulfite Oxidase
;
_journal_name_full 'Inorganic Chemistry'
_journal_page_first 6194
_journal_page_last 6203
_journal_paper_doi 10.1021/ic034478q
_journal_volume 42
_journal_year 2003
_chemical_formula_sum 'C26.25 H31 Cl Mo N4 O S3'
_chemical_formula_weight 646.12
_chemical_name_systematic
; 
 ? 
;
_space_group_IT_number 14
_symmetry_cell_setting monoclinic
_symmetry_space_group_name_Hall '-P 2ybc'
_symmetry_space_group_name_H-M 'P 1 21/c 1'
_atom_sites_solution_hydrogens geom
_atom_sites_solution_primary direct
_atom_sites_solution_secondary difmap
_audit_creation_method SHELXL
_cell_angle_alpha 90.00
_cell_angle_beta 103.085(2)
_cell_angle_gamma 90.00
_cell_formula_units_Z 4
_cell_length_a 9.8063(4)
_cell_length_b 11.8974(4)
_cell_length_c 25.1859(10)
_cell_measurement_reflns_used 6118
_cell_measurement_temperature 153(2)
_cell_measurement_theta_max 27.5
_cell_measurement_theta_min 2.91
_cell_volume 2862.13(19)
_computing_structure_refinement 'SHELXL-93 (Sheldrick, 1993)'
_computing_structure_solution 'SHELXS-86 (Sheldrick, 1990)'
_diffrn_ambient_temperature 153(2)
_diffrn_measurement_device Nonius
_diffrn_measurement_method CCD
_diffrn_radiation_monochromator graphite
_diffrn_radiation_source 'fine-focus sealed tube'
_diffrn_radiation_type MoK\a
_diffrn_radiation_wavelength 0.71073
_diffrn_reflns_av_R_equivalents 0.1350
_diffrn_reflns_av_sigmaI/netI 0.1847
_diffrn_reflns_limit_h_max 12
_diffrn_reflns_limit_h_min -12
_diffrn_reflns_limit_k_max 15
_diffrn_reflns_limit_k_min -14
_diffrn_reflns_limit_l_max 32
_diffrn_reflns_limit_l_min -32
_diffrn_reflns_number 11070
_diffrn_reflns_theta_max 27.48
_diffrn_reflns_theta_min 2.94
_exptl_absorpt_coefficient_mu 0.797
_exptl_absorpt_correction_T_max 1.06
_exptl_absorpt_correction_T_min 0.975
_exptl_absorpt_correction_type multi-scan
_exptl_crystal_colour green
_exptl_crystal_density_diffrn 1.499
_exptl_crystal_density_meas ?
_exptl_crystal_description 'thin lath'
_exptl_crystal_F_000 1326
_exptl_crystal_size_max 0.14
_exptl_crystal_size_mid 0.06
_exptl_crystal_size_min 0.01
_refine_diff_density_max 1.291
_refine_diff_density_min -1.254
_refine_diff_density_rms 0.161
_refine_ls_extinction_coef n/a
_refine_ls_extinction_method none
_refine_ls_goodness_of_fit_all 1.122
_refine_ls_goodness_of_fit_obs 1.322
_refine_ls_hydrogen_treatment riding
_refine_ls_matrix_type full
_refine_ls_number_parameters 329
_refine_ls_number_reflns 6410
_refine_ls_number_restraints 0
_refine_ls_restrained_S_all 1.128
_refine_ls_restrained_S_obs 1.322
_refine_ls_R_factor_all 0.2353
_refine_ls_R_factor_obs 0.1406
_refine_ls_shift/esd_max 0.001
_refine_ls_shift/esd_mean 0.000
_refine_ls_structure_factor_coef Fsqd
_refine_ls_weighting_details 'w=1/[\s^2^(Fo^2^)+(0.0000P)^2^+52.4800P] where P=(Fo^2^+2Fc^2^)/3'
_refine_ls_weighting_scheme calc
_refine_ls_wR_factor_all 0.2475
_refine_ls_wR_factor_obs 0.2121
_reflns_number_observed 3481
_reflns_number_total 6420
_reflns_observed_criterion >2sigma(I)
_cod_data_source_file ic034478qsi20030507_060348.cif
_cod_data_source_block mobdt
_cod_depositor_comments
;
The following automatic conversions were performed:

'_exptl_crystal_density_meas' value 'n/a' was changed to '?' - the
value is perceived as not measured.

Automatic conversion script
Id: cif_fix_values 3008 2015-01-20 13:52:24Z robertas 

The following automatic conversions were performed:

'_refine_ls_weighting_scheme' value 'calc
w=1/[\s^2^(Fo^2^)+(0.0000P)^2^+52.4800P] where P=(Fo^2^+2Fc^2^)/3'
was changed to 'calc'. New tag '_refine_ls_weighting_details' was
created. The value of the new tag was set to
'w=1/[\s^2^(Fo^2^)+(0.0000P)^2^+52.4800P] where P=(Fo^2^+2Fc^2^)/3'.

Automatic conversion script
Id: cif_fix_values 3143 2015-03-26 13:38:13Z robertas 
;
_cod_original_cell_volume 2862.1(2)
_cod_database_code 4314367

loop_
_symmetry_equiv_pos_as_xyz
'x, y, z'
'-x, y+1/2, -z+1/2'
'-x, -y, -z'
'x, -y-1/2, z-1/2'

loop_
_atom_site_aniso_label
_atom_site_aniso_U_11
_atom_site_aniso_U_22
_atom_site_aniso_U_33
_atom_site_aniso_U_23
_atom_site_aniso_U_13
_atom_site_aniso_U_12
Mo1 0.0359(6) 0.0276(5) 0.0441(6) -0.0034(5) 0.0176(4) -0.0052(5)
S1 0.039(2) 0.0212(14) 0.041(2) 0.0030(13) 0.0134(14) -0.0030(12)
S2 0.057(2) 0.036(2) 0.057(2) -0.013(2) 0.027(2) -0.012(2)
S3 0.045(2) 0.044(2) 0.044(2) 0.002(2) 0.013(2) -0.011(2)
O1 0.024(4) 0.045(5) 0.052(5) 0.001(5) 0.014(4) -0.004(4)
N1 0.031(5) 0.019(4) 0.034(5) -0.005(4) 0.012(4) -0.002(4)
N2 0.035(6) 0.018(5) 0.047(6) 0.006(4) 0.010(5) 0.009(4)
N3 0.025(5) 0.019(5) 0.046(6) -0.004(4) 0.013(4) -0.003(4)
N4 0.026(5) 0.018(5) 0.035(5) 0.008(4) 0.011(4) 0.004(4)
C1 0.032(7) 0.036(7) 0.054(8) 0.013(6) 0.008(6) 0.008(5)
C2 0.025(6) 0.022(6) 0.054(8) 0.005(5) 0.010(6) -0.004(5)
C3 0.035(7) 0.023(6) 0.053(8) -0.007(6) -0.002(6) 0.002(5)
C4 0.025(6) 0.021(5) 0.052(8) -0.005(5) 0.015(5) 0.003(5)
C5 0.026(6) 0.049(8) 0.061(9) -0.005(7) 0.017(6) 0.008(6)
C6 0.024(6) 0.022(5) 0.038(6) -0.001(5) 0.015(5) 0.002(4)
C7 0.033(6) 0.026(6) 0.033(6) -0.007(5) 0.019(5) -0.003(5)
C8 0.031(6) 0.042(7) 0.041(7) 0.000(6) 0.005(6) -0.003(6)
C9 0.055(8) 0.013(5) 0.049(8) -0.010(5) 0.021(6) -0.002(5)
C10 0.044(7) 0.019(6) 0.049(7) -0.002(5) 0.028(6) -0.005(5)
C11 0.029(6) 0.019(6) 0.052(8) 0.006(5) 0.012(6) -0.001(5)
C12 0.022(6) 0.025(5) 0.047(7) -0.001(5) -0.004(5) 0.005(4)
C13 0.025(6) 0.022(5) 0.053(8) 0.001(5) 0.013(6) 0.000(5)
C14 0.044(8) 0.056(8) 0.045(8) -0.002(7) 0.008(6) -0.005(7)
C15 0.028(7) 0.047(7) 0.047(8) 0.001(6) 0.013(6) 0.000(6)
C16 0.065(9) 0.061(9) 0.039(7) 0.016(8) 0.008(7) -0.001(8)
C17 0.078(11) 0.029(7) 0.067(10) 0.020(7) 0.014(9) 0.005(7)
C18 0.076(11) 0.029(7) 0.070(10) 0.016(7) 0.031(8) -0.001(7)
C19 0.038(7) 0.038(7) 0.041(7) 0.000(6) 0.010(6) -0.012(6)
C20 0.050(9) 0.048(8) 0.053(8) 0.006(7) 0.020(7) 0.000(7)
C21 0.037(7) 0.044(8) 0.039(7) -0.015(6) 0.011(5) 0.000(6)
C22 0.061(10) 0.079(11) 0.072(11) -0.029(9) 0.032(9) -0.031(9)
C23 0.057(10) 0.094(13) 0.064(10) -0.024(10) 0.018(8) -0.021(9)
C24 0.050(9) 0.076(10) 0.040(8) 0.007(8) 0.022(7) 0.009(8)
C25 0.096(12) 0.046(9) 0.053(9) -0.015(7) 0.031(9) -0.004(8)
C26 0.062(9) 0.038(7) 0.061(9) 0.004(7) 0.025(8) 0.011(7)
Cl1 0.078(3) 0.107(4) 0.066(3) 0.010(3) 0.013(2) -0.002(3)

loop_
_atom_site_label
_atom_site_type_symbol
_atom_site_fract_x
_atom_site_fract_y
_atom_site_fract_z
_atom_site_U_iso_or_equiv
_atom_site_thermal_displace_type
_atom_site_occupancy
_atom_site_calc_flag
_atom_site_refinement_flags
_atom_site_disorder_group
Mo1 Mo 0.22468(11) 0.82946(9) 0.16170(4) 0.0345(3) Uani 1 d . .
S1 S 0.1858(3) 0.9861(2) 0.21656(12) 0.0332(7) Uani 1 d . .
S2 S 0.1591(4) 0.6624(3) 0.10637(14) 0.0476(8) Uani 1 d . .
S3 S 0.1387(3) 0.9365(3) 0.08146(14) 0.0438(8) Uani 1 d . .
O1 O 0.3984(7) 0.8328(7) 0.1679(3) 0.039(2) Uani 1 d . .
N1 N 0.2497(9) 0.7158(7) 0.2333(4) 0.027(2) Uani 1 d . .
N2 N 0.1730(10) 0.7228(7) 0.2726(4) 0.033(2) Uani 1 d . .
N3 N -0.0127(9) 0.7974(7) 0.1716(4) 0.029(2) Uani 1 d . .
N4 N -0.0398(9) 0.8054(7) 0.2232(4) 0.026(2) Uani 1 d . .
C1 C 0.1448(12) 0.6300(10) 0.3593(5) 0.041(3) Uani 1 d . .
H1B H 0.0736(12) 0.6885(10) 0.3577(5) 0.061 Uiso 1 calc R .
H1C H 0.2159(12) 0.6371(10) 0.3934(5) 0.061 Uiso 1 calc R .
H1D H 0.1006(12) 0.5559(10) 0.3577(5) 0.061 Uiso 1 calc R .
C2 C 0.2134(11) 0.6433(9) 0.3113(5) 0.034(3) Uani 1 d . .
C3 C 0.3176(12) 0.5809(9) 0.2971(5) 0.039(3) Uani 1 d . .
H3A H 0.3658(12) 0.5186(9) 0.3163(5) 0.047 Uiso 1 calc R .
C4 C 0.3379(11) 0.6279(9) 0.2488(5) 0.032(3) Uani 1 d . .
C5 C 0.4408(12) 0.5899(11) 0.2168(5) 0.044(3) Uani 1 d . .
H5B H 0.4328(12) 0.6378(11) 0.1846(5) 0.066 Uiso 1 calc R .
H5C H 0.4210(12) 0.5118(11) 0.2053(5) 0.066 Uiso 1 calc R .
H5D H 0.5359(12) 0.5953(11) 0.2396(5) 0.066 Uiso 1 calc R .
C6 C 0.0751(10) 0.8142(8) 0.2713(4) 0.027(2) Uani 1 d . .
H6B H 0.0324(10) 0.8026(8) 0.3034(4) 0.032 Uiso 1 calc R .
C7 C 0.1474(11) 0.9303(9) 0.2797(4) 0.029(3) Uani 1 d . .
C8 C 0.2817(11) 0.9210(10) 0.3247(5) 0.039(3) Uani 1 d . .
H8B H 0.3469(11) 0.8692(10) 0.3130(5) 0.058 Uiso 1 calc R .
H8C H 0.2588(11) 0.8925(10) 0.3581(5) 0.058 Uiso 1 calc R .
H8D H 0.3253(11) 0.9953(10) 0.3317(5) 0.058 Uiso 1 calc R .
C9 C 0.0464(13) 1.0105(8) 0.2978(5) 0.037(3) Uani 1 d . .
H9B H -0.0394(13) 1.0165(8) 0.2691(5) 0.056 Uiso 1 calc R .
H9C H 0.0899(13) 1.0848(8) 0.3048(5) 0.056 Uiso 1 calc R .
H9D H 0.0234(13) 0.9820(8) 0.3313(5) 0.056 Uiso 1 calc R .
C10 C -0.2376(12) 0.8048(8) 0.2726(5) 0.035(3) Uani 1 d . .
H10A H -0.1605(12) 0.8139(8) 0.3047(5) 0.052 Uiso 1 calc R .
H10B H -0.2867(12) 0.7342(8) 0.2755(5) 0.052 Uiso 1 calc R .
H10C H -0.3029(12) 0.8679(8) 0.2704(5) 0.052 Uiso 1 calc R .
C11 C -0.1794(11) 0.8025(8) 0.2214(5) 0.033(3) Uani 1 d . .
C12 C -0.2443(11) 0.7916(9) 0.1682(5) 0.033(3) Uani 1 d . .
H12A H -0.3424(11) 0.7863(9) 0.1539(5) 0.040 Uiso 1 calc R .
C13 C -0.1399(11) 0.7898(9) 0.1379(5) 0.033(3) Uani 1 d . .
C14 C -0.1643(13) 0.7793(12) 0.0775(5) 0.049(3) Uani 1 d . .
H14A H -0.0743(13) 0.7802(12) 0.0668(5) 0.073 Uiso 1 calc R .
H14B H -0.2219(13) 0.8424(12) 0.0602(5) 0.073 Uiso 1 calc R .
H14C H -0.2129(13) 0.7085(12) 0.0658(5) 0.073 Uiso 1 calc R .
C15 C 0.1890(12) 1.0813(11) 0.0891(5) 0.040(3) Uani 1 d . .
C16 C 0.1017(15) 1.1641(13) 0.0611(5) 0.056(4) Uani 1 d . .
H16A H 0.0131(15) 1.1417(13) 0.0398(5) 0.067 Uiso 1 calc R .
C17 C 0.1344(17) 1.2734(11) 0.0623(6) 0.058(4) Uani 1 d . .
H17D H 0.0689(17) 1.3281(11) 0.0447(6) 0.070 Uiso 1 calc R .
C18 C 0.2717(16) 1.3041(11) 0.0911(6) 0.056(4) Uani 1 d . .
H18B H 0.3011(16) 1.3800(11) 0.0900(6) 0.067 Uiso 1 calc R .
C19 C 0.3609(13) 1.2281(10) 0.1198(5) 0.039(3) Uani 1 d . .
H19A H 0.4503(13) 1.2510(10) 0.1401(5) 0.047 Uiso 1 calc R .
C20 C 0.3203(14) 1.1145(11) 0.1193(6) 0.049(3) Uani 1 d . .
H20D H 0.3822(14) 1.0605(11) 0.1396(6) 0.059 Uiso 1 calc R .
C21 C 0.2504(12) 0.6534(11) 0.0537(5) 0.039(3) Uani 1 d . .
C22 C 0.3640(15) 0.7162(14) 0.0483(7) 0.068(5) Uani 1 d . .
H22A H 0.3965(15) 0.7741(14) 0.0741(7) 0.082 Uiso 1 calc R .
C23 C 0.4335(16) 0.6982(15) 0.0064(6) 0.071(5) Uani 1 d . .
H23D H 0.5109(16) 0.7436(15) 0.0032(6) 0.086 Uiso 1 calc R .
C24 C 0.3883(14) 0.6156(13) -0.0289(5) 0.053(4) Uani 1 d . .
H24D H 0.4350(14) 0.6028(13) -0.0575(5) 0.064 Uiso 1 calc R .
C25 C 0.2770(17) 0.5484(12) -0.0255(6) 0.063(4) Uani 1 d . .
H25A H 0.2482(17) 0.4887(12) -0.0506(6) 0.075 Uiso 1 calc R .
C26 C 0.2084(15) 0.5700(11) 0.0153(6) 0.052(4) Uani 1 d . .
H26B H 0.1290(15) 0.5258(11) 0.0172(6) 0.062 Uiso 1 calc R .
C27 C 0.5971(29) 0.5065(25) 0.4931(12) 0.057(8) Uiso 0.50 d P .
Cl1 Cl 0.4464(5) 0.4856(4) 0.4417(2) 0.0840(14) Uani 1 d . .

loop_
_atom_type_symbol
_atom_type_description
_atom_type_scat_dispersion_real
_atom_type_scat_dispersion_imag
_atom_type_scat_source
C C 0.0033 0.0016 'International Tables Vol C Tables 4.2.6.8 and 6.1.1.4'
H H 0.0000 0.0000 'International Tables Vol C Tables 4.2.6.8 and 6.1.1.4'
N N 0.0061 0.0033 'International Tables Vol C Tables 4.2.6.8 and 6.1.1.4'
O O 0.0106 0.0060 'International Tables Vol C Tables 4.2.6.8 and 6.1.1.4'
S S 0.1246 0.1234 'International Tables Vol C Tables 4.2.6.8 and 6.1.1.4'
Mo Mo -1.6832 0.6857 'International Tables Vol C Tables 4.2.6.8 and 6.1.1.4'
Cl Cl 0.1484 0.1585 'International Tables Vol C Tables 4.2.6.8 and 6.1.1.4'

loop_
_geom_angle_atom_site_label_1
_geom_angle_atom_site_label_2
_geom_angle_atom_site_label_3
_geom_angle
_geom_angle_site_symmetry_1
_geom_angle_site_symmetry_3
_geom_angle_publ_flag
O1 Mo1 N1 90.9(4) . . ?
O1 Mo1 S3 102.9(3) . . ?
N1 Mo1 S3 165.7(2) . . ?
O1 Mo1 S1 102.6(3) . . ?
N1 Mo1 S1 90.5(2) . . ?
S3 Mo1 S1 90.09(11) . . ?
O1 Mo1 N3 166.6(4) . . ?
N1 Mo1 N3 75.7(3) . . ?
S3 Mo1 N3 90.4(2) . . ?
S1 Mo1 N3 77.4(2) . . ?
O1 Mo1 S2 101.8(3) . . ?
N1 Mo1 S2 86.2(2) . . ?
S3 Mo1 S2 87.33(13) . . ?
S1 Mo1 S2 155.40(12) . . ?
N3 Mo1 S2 78.2(2) . . ?
C7 S1 Mo1 107.9(3) . . ?
C21 S2 Mo1 111.6(4) . . ?
C15 S3 Mo1 112.9(4) . . ?
C4 N1 N2 104.9(9) . . ?
C4 N1 Mo1 130.4(7) . . ?
N2 N1 Mo1 124.7(6) . . ?
C2 N2 N1 111.0(9) . . ?
C2 N2 C6 128.8(10) . . ?
N1 N2 C6 119.9(8) . . ?
C13 N3 N4 104.4(8) . . ?
C13 N3 Mo1 136.1(8) . . ?
N4 N3 Mo1 118.5(6) . . ?
C11 N4 N3 111.8(9) . . ?
C11 N4 C6 127.7(9) . . ?
N3 N4 C6 120.5(8) . . ?
N2 C2 C3 107.8(11) . . ?
N2 C2 C1 122.5(10) . . ?
C3 C2 C1 129.7(11) . . ?
C2 C3 C4 105.7(10) . . ?
N1 C4 C3 110.6(10) . . ?
N1 C4 C5 122.8(11) . . ?
C3 C4 C5 126.6(10) . . ?
N2 C6 N4 110.4(8) . . ?
N2 C6 C7 112.8(8) . . ?
N4 C6 C7 115.0(8) . . ?
C9 C7 C8 109.5(9) . . ?
C9 C7 C6 107.0(8) . . ?
C8 C7 C6 109.1(9) . . ?
C9 C7 S1 107.9(8) . . ?
C8 C7 S1 110.8(8) . . ?
C6 C7 S1 112.4(7) . . ?
C12 C11 N4 106.3(10) . . ?
C12 C11 C10 131.1(11) . . ?
N4 C11 C10 122.6(10) . . ?
C11 C12 C13 107.6(10) . . ?
N3 C13 C12 109.9(10) . . ?
N3 C13 C14 124.2(10) . . ?
C12 C13 C14 125.9(11) . . ?
C16 C15 C20 117.5(12) . . ?
C16 C15 S3 120.3(10) . . ?
C20 C15 S3 121.9(10) . . ?
C17 C16 C15 124.1(14) . . ?
C16 C17 C18 117.0(13) . . ?
C19 C18 C17 121.6(12) . . ?
C18 C19 C20 119.4(12) . . ?
C15 C20 C19 120.0(13) . . ?
C22 C21 C26 116.2(12) . . ?
C22 C21 S2 127.1(10) . . ?
C26 C21 S2 116.6(10) . . ?
C21 C22 C23 122.5(14) . . ?
C24 C23 C22 118.2(15) . . ?
C23 C24 C25 122.5(14) . . ?
C24 C25 C26 118.0(14) . . ?
C25 C26 C21 122.6(14) . . ?
Cl1 C27 Cl1 110.4(15) . 3_666 ?
Cl1 C27 C27 56.2(13) . 3_666 ?
Cl1 C27 C27 54.2(13) 3_666 3_666 ?
C27 Cl1 C27 69.6(15) . 3_666 ?

loop_
_geom_bond_atom_site_label_1
_geom_bond_atom_site_label_2
_geom_bond_distance
_geom_bond_site_symmetry_2
_geom_bond_publ_flag
Mo1 O1 1.676(7) . ?
Mo1 N1 2.223(9) . ?
Mo1 S3 2.376(4) . ?
Mo1 S1 2.401(3) . ?
Mo1 N3 2.426(9) . ?
Mo1 S2 2.429(3) . ?
S1 C7 1.839(11) . ?
S2 C21 1.763(12) . ?
S3 C15 1.791(13) . ?
N1 C4 1.358(13) . ?
N1 N2 1.374(12) . ?
N2 C2 1.351(14) . ?
N2 C6 1.446(12) . ?
N3 C13 1.344(14) . ?
N3 N4 1.388(12) . ?
N4 C11 1.360(13) . ?
N4 C6 1.459(13) . ?
C1 C2 1.52(2) . ?
C2 C3 1.37(2) . ?
C3 C4 1.40(2) . ?
C4 C5 1.496(15) . ?
C6 C7 1.546(14) . ?
C7 C9 1.518(14) . ?
C7 C8 1.534(15) . ?
C10 C11 1.52(2) . ?
C11 C12 1.35(2) . ?
C12 C13 1.41(2) . ?
C13 C14 1.49(2) . ?
C15 C16 1.39(2) . ?
C15 C20 1.40(2) . ?
C16 C17 1.34(2) . ?
C17 C18 1.43(2) . ?
C18 C19 1.35(2) . ?
C19 C20 1.41(2) . ?
C21 C22 1.37(2) . ?
C21 C26 1.38(2) . ?
C22 C23 1.40(2) . ?
C23 C24 1.33(2) . ?
C24 C25 1.37(2) . ?
C25 C26 1.37(2) . ?
C27 Cl1 1.75(3) . ?
C27 Cl1 1.79(3) 3_666 ?
C27 C27 2.02(6) 3_666 ?
Cl1 C27 1.79(3) 3_666 ?
